data_4349427
loop_
_publ_author_name
'Alemayehu, Abraham B.'
'Vazquez-Lima, Hugo'
'Gagnon, Kevin J.'
'Ghosh, Abhik'

_publ_section_title
;
 Stepwise Deoxygenation of Nitrite as a Route to Two Families of Ruthenium
 Corroles: Group 8 Periodic Trends and Relativistic Effects.
;
_journal_issue 9
_journal_name_full 'Inorganic chemistry'
_journal_page_first 5285
_journal_page_last 5294
_journal_paper_doi 10.1021/acs.inorgchem.7b00377
_journal_volume 56
_journal_year 2017
_chemical_formula_sum 'C40 H20 F9 N5 Ru'
_chemical_formula_weight 842.68
_space_group_crystal_system monoclinic
_space_group_IT_number 14
_space_group_name_Hall '-P 2ybc'
_space_group_name_H-M_alt 'P 1 21/c 1'
_atom_sites_solution_hydrogens geom
_audit_creation_method SHELXL-2014/7
_cell_angle_alpha 90
_cell_angle_beta 93.640(9)
_cell_angle_gamma 90
_cell_formula_units_Z 4
_cell_length_a 16.390(12)
_cell_length_b 14.048(11)
_cell_length_c 14.056(11)
_cell_measurement_reflns_used 3543
_cell_measurement_temperature 100(2)
_cell_measurement_theta_max 21.112
_cell_measurement_theta_min 2.564
_cell_volume 3230(4)
_computing_cell_refinement 'SAINT V8.34A Bruker-AXS, Madison WI'
_computing_data_collection 'Bruker APEX2 Bruker-AXS, Madison WI'
_computing_data_reduction 'SAINT V8.34A Bruker-AXS, Madison WI'
_computing_molecular_graphics
;
Bruker SHELXTL Bruker-AXS, Madison WI
O. V. Dolomanov, L. J. Bourhis, R. J. Gildea, J. A. K. Howard and H. Puschmann,
OLEX2: a complete structure solution, refinement and analysis program.
J. Appl. Cryst. (2009). 42, 339-341.
and local programs
;
_computing_publication_material 'Bruker SHELXTL Bruker-AXS, Madison WI'
_computing_structure_refinement 'SHELXL-2014/7 (Sheldrick, 2013)'
_computing_structure_solution 'SHELXT 2014/4 Bruker-AXS, Madison WI'
_diffrn_ambient_temperature 100(2)
_diffrn_detector_area_resol_mean 10.42
_diffrn_measured_fraction_theta_full 0.988
_diffrn_measured_fraction_theta_max 0.988
_diffrn_measurement_device_type 'Bruker D8 with PHOTON 100 detector'
_diffrn_measurement_method '\f and \w shutterless scans'
_diffrn_radiation_monochromator 'silicon 111'
_diffrn_radiation_type synchrotron
_diffrn_radiation_wavelength 0.7749
_diffrn_reflns_av_R_equivalents 0.0949
_diffrn_reflns_av_unetI/netI 0.0721
_diffrn_reflns_Laue_measured_fraction_full 0.988
_diffrn_reflns_Laue_measured_fraction_max 0.988
_diffrn_reflns_limit_h_max 15
_diffrn_reflns_limit_h_min -15
_diffrn_reflns_limit_k_max 13
_diffrn_reflns_limit_k_min -13
_diffrn_reflns_limit_l_max 13
_diffrn_reflns_limit_l_min -13
_diffrn_reflns_number 13834
_diffrn_reflns_point_group_measured_fraction_full 0.988
_diffrn_reflns_point_group_measured_fraction_max 0.988
_diffrn_reflns_theta_full 21.225
_diffrn_reflns_theta_max 21.225
_diffrn_reflns_theta_min 2.237
_diffrn_source
;
Advanced Light Source, station 11.3.1
;
_exptl_absorpt_coefficient_mu 0.718
_exptl_absorpt_correction_T_max 0.993
_exptl_absorpt_correction_T_min 0.655
_exptl_absorpt_correction_type multi-scan
_exptl_absorpt_process_details 'SADABS-2014/5 - Bruker AXS, Madison WI'
_exptl_crystal_colour purple
_exptl_crystal_density_diffrn 1.733
_exptl_crystal_description shard
_exptl_crystal_F_000 1680
_exptl_crystal_size_max 0.150
_exptl_crystal_size_mid 0.050
_exptl_crystal_size_min 0.010
_refine_diff_density_max 2.037
_refine_diff_density_min -0.703
_refine_diff_density_rms 0.122
_refine_ls_extinction_method none
_refine_ls_goodness_of_fit_ref 1.086
_refine_ls_hydrogen_treatment constr
_refine_ls_matrix_type full
_refine_ls_number_parameters 496
_refine_ls_number_reflns 2734
_refine_ls_number_restraints 92
_refine_ls_restrained_S_all 1.088
_refine_ls_R_factor_all 0.1090
_refine_ls_R_factor_gt 0.0739
_refine_ls_shift/su_max 0.000
_refine_ls_shift/su_mean 0.000
_refine_ls_structure_factor_coef Fsqd
_refine_ls_weighting_details 'w=1/[\s^2^(Fo^2^)+74.2290P] where P=(Fo^2^+2Fc^2^)/3'
_refine_ls_weighting_scheme calc
_refine_ls_wR_factor_gt 0.1556
_refine_ls_wR_factor_ref 0.1775
_reflns_Friedel_coverage 0.000
_reflns_number_gt 1973
_reflns_number_total 2734
_reflns_threshold_expression 'I > 2\s(I)'
_cod_data_source_file ic7b00377_si_002.cif
_cod_data_source_block RuNCF3
_cod_original_sg_symbol_H-M 'P 21/c'
_cod_database_code 4349427
_shelx_shelxl_version_number 2014/7
_shelx_space_group_comment
;
The symmetry employed for this shelxl refinement is uniquely defined
by the following loop, which should always be used as a source of
symmetry information in preference to the above space-group names.
They are only intended as comments.
;
_shelx_estimated_absorpt_t_min 0.900
_shelx_estimated_absorpt_t_max 0.993

loop_
_space_group_symop_operation_xyz
'x, y, z'
'-x, y+1/2, -z+1/2'
'-x, -y, -z'
'x, -y-1/2, z-1/2'

loop_
_atom_site_label
_atom_site_type_symbol
_atom_site_fract_x
_atom_site_fract_y
_atom_site_fract_z
_atom_site_U_iso_or_equiv
_atom_site_adp_type
_atom_site_occupancy
_atom_site_site_symmetry_order
_atom_site_calc_flag
_atom_site_refinement_flags_posn
_atom_site_refinement_flags_adp
Ru1 Ru 0.58553(8) 0.67029(8) 0.60039(8) 0.0361(5) Uani 1 1 d D .
N1 N 0.4744(6) 0.6504(7) 0.5537(7) 0.034(3) Uani 1 1 d D U
N2 N 0.5960(7) 0.7535(7) 0.4871(7) 0.027(3) Uani 1 1 d D .
N3 N 0.6969(6) 0.6288(7) 0.5961(8) 0.038(3) Uani 1 1 d D U
N4 N 0.5620(8) 0.5412(8) 0.6451(8) 0.034(3) Uani 1 1 d D .
N5 N 0.5820(7) 0.7426(8) 0.6894(7) 0.033(3) Uani 1 1 d . .
C1 C 0.4291(8) 0.5724(8) 0.5814(10) 0.032(4) Uani 1 1 d D .
C2 C 0.3494(10) 0.5832(11) 0.5489(10) 0.033(4) Uani 1 1 d . .
H2A H 0.3060 0.5409 0.5608 0.040 Uiso 1 1 calc R U
C3 C 0.3425(9) 0.6653(10) 0.4961(9) 0.034(4) Uani 1 1 d . .
H3A H 0.2936 0.6910 0.4664 0.040 Uiso 1 1 calc R U
C4 C 0.4228(7) 0.7049(10) 0.4940(9) 0.035(4) Uani 1 1 d D .
C5 C 0.4506(8) 0.7856(9) 0.4454(8) 0.027(4) Uani 1 1 d D .
C6 C 0.5325(8) 0.8024(9) 0.4405(10) 0.030(4) Uani 1 1 d D .
C7 C 0.5702(11) 0.8656(10) 0.3772(9) 0.030(4) Uani 1 1 d . .
H7A H 0.5416 0.9086 0.3349 0.036 Uiso 1 1 calc R U
C8 C 0.6511(10) 0.8559(10) 0.3856(10) 0.030(4) Uani 1 1 d . .
H8A H 0.6894 0.8892 0.3502 0.036 Uiso 1 1 calc R U
C9 C 0.6697(8) 0.7859(10) 0.4580(10) 0.033(4) Uani 1 1 d D .
C10 C 0.7474(9) 0.7529(9) 0.4882(9) 0.034(4) Uani 1 1 d D .
C11 C 0.7599(7) 0.6774(9) 0.5558(9) 0.034(4) Uani 1 1 d D .
C12 C 0.8362(10) 0.6445(11) 0.5949(11) 0.045(5) Uani 1 1 d . .
H12A H 0.8884 0.6695 0.5826 0.054 Uiso 1 1 calc R U
C13 C 0.8208(11) 0.5696(11) 0.6540(10) 0.039(4) Uani 1 1 d . .
H13A H 0.8605 0.5327 0.6897 0.046 Uiso 1 1 calc R U
C14 C 0.7350(8) 0.5574(8) 0.6522(9) 0.030(4) Uani 1 1 d D .
C15 C 0.6954(9) 0.4863(9) 0.7040(8) 0.026(4) Uani 1 1 d D .
C16 C 0.6108(10) 0.4771(10) 0.6967(9) 0.028(4) Uani 1 1 d D .
C17 C 0.5560(11) 0.4058(10) 0.7249(10) 0.033(4) Uani 1 1 d . .
H17A H 0.5715 0.3520 0.7629 0.039 Uiso 1 1 calc R U
C18 C 0.4776(10) 0.4247(10) 0.6900(10) 0.030(4) Uani 1 1 d . .
H18A H 0.4301 0.3876 0.6984 0.036 Uiso 1 1 calc R U
C19 C 0.4822(9) 0.5099(10) 0.6395(9) 0.030(4) Uani 1 1 d D .
C20 C 0.3930(8) 0.8539(8) 0.3980(9) 0.036(4) Uani 1 1 d D .
C21 C 0.3344(8) 0.8259(10) 0.3274(8) 0.035(4) Uani 1 1 d D .
H21A H 0.3293 0.7606 0.3104 0.042 Uiso 1 1 calc R U
C22 C 0.2842(10) 0.8916(11) 0.2827(10) 0.038(4) Uani 1 1 d . .
H22A H 0.2453 0.8709 0.2340 0.046 Uiso 1 1 calc R U
C23 C 0.2879(9) 0.9876(11) 0.3056(10) 0.032(4) Uani 1 1 d . .
C24 C 0.3439(10) 1.0147(12) 0.3776(11) 0.043(4) Uani 1 1 d . .
H24A H 0.3471 1.0797 0.3962 0.051 Uiso 1 1 calc R U
C25 C 0.3949(10) 0.9502(9) 0.4227(10) 0.046(5) Uani 1 1 d D .
H25A H 0.4328 0.9713 0.4722 0.055 Uiso 1 1 calc R U
C26 C 0.8195(8) 0.7986(8) 0.4502(9) 0.036(4) Uani 1 1 d D .
C27 C 0.8354(9) 0.8950(9) 0.4648(10) 0.039(4) Uani 1 1 d D .
H27A H 0.8009 0.9313 0.5028 0.047 Uiso 1 1 calc R U
C28 C 0.9002(10) 0.9387(11) 0.4252(10) 0.036(4) Uani 1 1 d . .
H28A H 0.9104 1.0044 0.4365 0.044 Uiso 1 1 calc R U
C29 C 0.9495(10) 0.8883(12) 0.3699(11) 0.036(4) Uani 1 1 d . .
C30 C 0.9372(10) 0.7930(13) 0.3560(11) 0.046(4) Uani 1 1 d . .
H30A H 0.9728 0.7580 0.3182 0.055 Uiso 1 1 calc R U
C31 C 0.8731(8) 0.7472(10) 0.3966(10) 0.041(4) Uani 1 1 d D .
H31A H 0.8656 0.6806 0.3879 0.049 Uiso 1 1 calc R U
C32 C 0.7435(8) 0.4205(9) 0.7665(8) 0.031(4) Uani 1 1 d D U
C33 C 0.8076(8) 0.3676(10) 0.7328(10) 0.037(4) Uani 1 1 d D .
H33A H 0.8205 0.3736 0.6681 0.044 Uiso 1 1 calc R U
C34 C 0.8534(10) 0.3051(11) 0.7943(12) 0.049(5) Uani 1 1 d . .
H34A H 0.8976 0.2694 0.7720 0.059 Uiso 1 1 calc R U
C35 C 0.8325(10) 0.2973(10) 0.8869(12) 0.041(4) Uani 1 1 d . .
C36 C 0.7697(10) 0.3476(11) 0.9216(11) 0.042(4) Uani 1 1 d . .
H36A H 0.7567 0.3406 0.9861 0.050 Uiso 1 1 calc R U
C37 C 0.7257(9) 0.4085(10) 0.8616(8) 0.039(4) Uani 1 1 d D .
H37A H 0.6818 0.4434 0.8855 0.047 Uiso 1 1 calc R U
C38 C 0.2388(11) 1.0587(12) 0.2537(12) 0.039(4) Uani 1 1 d . .
F1 F 0.1743(6) 1.0234(7) 0.2032(8) 0.072(3) Uani 1 1 d . .
F2 F 0.2053(7) 1.1220(7) 0.3111(7) 0.083(4) Uani 1 1 d . .
F3 F 0.2786(6) 1.1090(7) 0.1940(7) 0.071(3) Uani 1 1 d . .
C39 C 1.0174(11) 0.9347(12) 0.3268(12) 0.043(5) Uani 1 1 d . .
F4 F 1.0347(6) 0.8986(7) 0.2409(8) 0.078(3) Uani 1 1 d . .
F5 F 1.0085(6) 1.0265(8) 0.3105(8) 0.079(3) Uani 1 1 d . .
F6 F 1.0900(7) 0.9278(7) 0.3756(7) 0.072(3) Uani 1 1 d . .
C40 C 0.8810(11) 0.2300(12) 0.9505(13) 0.048(5) Uani 1 1 d . .
F7 F 0.9612(6) 0.2329(7) 0.9399(6) 0.061(3) Uani 1 1 d . .
F8 F 0.8724(6) 0.2424(6) 1.0440(6) 0.059(3) Uani 1 1 d . .
F9 F 0.8603(6) 0.1391(7) 0.9354(6) 0.064(3) Uani 1 1 d . .

loop_
_atom_site_aniso_label
_atom_site_aniso_U_11
_atom_site_aniso_U_22
_atom_site_aniso_U_33
_atom_site_aniso_U_23
_atom_site_aniso_U_13
_atom_site_aniso_U_12
Ru1 0.0659(10) 0.0223(8) 0.0204(8) 0.0016(6) 0.0047(6) -0.0020(7)
N1 0.035(3) 0.034(3) 0.034(3) 0.0012(11) 0.0027(11) 0.0008(11)
N2 0.035(9) 0.024(7) 0.025(7) -0.012(6) 0.016(7) -0.008(7)
N3 0.038(3) 0.038(3) 0.037(3) 0.0013(11) 0.0019(11) -0.0015(11)
N4 0.049(10) 0.023(8) 0.031(8) -0.008(7) 0.002(7) -0.006(8)
N5 0.058(9) 0.024(7) 0.018(7) -0.003(6) 0.013(6) 0.010(6)
C1 0.047(13) 0.024(10) 0.026(9) -0.008(8) 0.011(9) -0.007(9)
C2 0.040(12) 0.034(11) 0.027(9) 0.000(8) 0.009(8) 0.001(8)
C3 0.051(12) 0.022(9) 0.026(9) -0.003(8) -0.006(8) 0.016(9)
C4 0.035(11) 0.047(11) 0.026(9) -0.005(8) 0.017(8) -0.008(9)
C5 0.031(11) 0.036(10) 0.014(8) -0.005(8) 0.013(8) -0.007(9)
C6 0.052(13) 0.016(9) 0.021(9) -0.001(7) -0.001(9) 0.006(9)
C7 0.047(13) 0.029(10) 0.013(9) -0.003(8) 0.001(8) 0.000(9)
C8 0.041(13) 0.026(10) 0.023(10) 0.004(8) 0.001(8) -0.011(8)
C9 0.036(12) 0.032(10) 0.031(10) -0.014(8) -0.005(9) 0.007(9)
C10 0.067(14) 0.030(10) 0.005(8) -0.003(8) 0.006(8) 0.005(10)
C11 0.024(10) 0.035(10) 0.042(10) -0.016(9) -0.010(8) -0.002(8)
C12 0.049(13) 0.045(12) 0.039(10) -0.007(9) -0.002(9) -0.013(9)
C13 0.065(14) 0.028(11) 0.023(10) 0.003(8) 0.000(9) 0.002(9)
C14 0.049(12) 0.019(9) 0.022(9) -0.012(7) 0.010(8) -0.010(8)
C15 0.047(12) 0.017(9) 0.016(9) -0.004(7) 0.014(8) 0.009(9)
C16 0.048(13) 0.024(10) 0.013(9) -0.008(7) 0.011(8) 0.006(10)
C17 0.057(13) 0.019(10) 0.022(9) 0.004(7) 0.002(9) 0.006(10)
C18 0.047(13) 0.009(9) 0.036(10) 0.007(8) 0.011(9) -0.004(8)
C19 0.054(13) 0.026(11) 0.009(8) -0.009(8) 0.005(8) -0.006(9)
C20 0.043(12) 0.043(12) 0.023(9) 0.006(9) 0.000(8) 0.010(9)
C21 0.069(12) 0.014(9) 0.021(9) 0.006(8) 0.007(9) -0.009(9)
C22 0.066(13) 0.036(12) 0.012(9) 0.005(8) -0.006(8) -0.015(10)
C23 0.040(11) 0.029(12) 0.029(10) -0.001(9) 0.006(9) -0.004(9)
C24 0.058(13) 0.039(11) 0.031(10) 0.005(9) 0.002(10) -0.004(10)
C25 0.071(14) 0.034(12) 0.033(11) -0.025(9) 0.009(10) -0.009(10)
C26 0.056(12) 0.029(11) 0.024(9) 0.005(8) 0.001(9) -0.003(9)
C27 0.045(12) 0.044(13) 0.028(10) -0.003(8) 0.006(9) -0.007(9)
C28 0.060(13) 0.027(10) 0.022(9) 0.007(8) 0.009(9) -0.004(10)
C29 0.036(11) 0.039(13) 0.035(10) 0.003(9) 0.012(9) -0.005(10)
C30 0.047(13) 0.043(13) 0.047(11) -0.004(9) 0.003(9) -0.002(10)
C31 0.041(11) 0.034(10) 0.047(11) -0.006(9) -0.001(9) 0.003(10)
C32 0.048(8) 0.019(7) 0.027(8) 0.002(7) -0.001(7) -0.013(7)
C33 0.050(11) 0.044(11) 0.019(9) 0.016(8) 0.013(8) 0.002(9)
C34 0.058(13) 0.042(12) 0.049(13) 0.001(10) 0.015(10) -0.007(9)
C35 0.055(12) 0.016(10) 0.052(13) 0.003(9) 0.009(10) 0.004(9)
C36 0.060(13) 0.034(10) 0.031(10) 0.006(9) 0.002(9) -0.005(10)
C37 0.059(12) 0.026(10) 0.034(11) 0.001(8) 0.008(9) 0.019(9)
C38 0.046(13) 0.029(11) 0.042(11) -0.005(10) 0.004(11) 0.006(10)
F1 0.062(8) 0.049(7) 0.103(9) 0.019(6) -0.018(7) -0.003(6)
F2 0.136(10) 0.069(7) 0.045(6) -0.002(6) -0.002(6) 0.057(7)
F3 0.061(7) 0.067(7) 0.085(8) 0.054(6) 0.004(6) 0.004(6)
C39 0.053(14) 0.039(13) 0.037(12) -0.007(9) -0.008(11) 0.011(10)
F4 0.089(9) 0.077(8) 0.070(8) -0.009(6) 0.027(6) -0.034(6)
F5 0.076(8) 0.055(8) 0.110(9) 0.017(7) 0.033(6) 0.005(6)
F6 0.061(8) 0.079(8) 0.077(8) 0.017(6) 0.005(6) -0.013(6)
C40 0.049(14) 0.036(13) 0.060(15) 0.004(10) 0.018(10) 0.006(10)
F7 0.058(8) 0.074(7) 0.052(6) 0.019(5) 0.002(5) 0.013(6)
F8 0.077(7) 0.063(7) 0.037(6) 0.012(5) 0.001(5) 0.014(5)
F9 0.087(8) 0.044(7) 0.058(7) 0.010(5) -0.007(5) 0.011(5)

loop_
_atom_type_symbol
_atom_type_description
_atom_type_scat_dispersion_real
_atom_type_scat_dispersion_imag
_atom_type_scat_source
C C 0.0040 0.0020 'Calculated using XDISP in WinGX (Farrugia, 1999)'
H H 0.0000 0.0000 'Calculated using XDISP in WinGX (Farrugia, 1999)'
N N 0.0076 0.0040 'Calculated using XDISP in WinGX (Farrugia, 1999)'
F F 0.0211 0.0125 'Calculated using XDISP in WinGX (Farrugia, 1999)'
Ru Ru -1.0018 0.9825 'Calculated using XDISP in WinGX (Farrugia, 1999)'

loop_
_geom_angle_atom_site_label_1
_geom_angle_atom_site_label_2
_geom_angle_atom_site_label_3
_geom_angle
N5 Ru1 N1 106.1(5)
N5 Ru1 N3 107.2(6)
N1 Ru1 N3 146.0(5)
N5 Ru1 N4 108.4(5)
N1 Ru1 N4 76.9(5)
N3 Ru1 N4 86.3(5)
N5 Ru1 N2 105.1(5)
N1 Ru1 N2 86.6(4)
N3 Ru1 N2 91.3(4)
N4 Ru1 N2 145.7(4)
C4 N1 C1 106.8(9)
C4 N1 Ru1 131.1(8)
C1 N1 Ru1 122.0(8)
C9 N2 C6 110.1(10)
C9 N2 Ru1 123.6(10)
C6 N2 Ru1 124.8(9)
C11 N3 C14 105.4(9)
C11 N3 Ru1 126.6(8)
C14 N3 Ru1 126.2(8)
C19 N4 C16 109.8(12)
C19 N4 Ru1 118.7(10)
C16 N4 Ru1 130.7(10)
C2 C1 N1 109.5(11)
C2 C1 C19 141.5(11)
N1 C1 C19 108.8(10)
C1 C2 C3 108.6(13)
C1 C2 H2A 125.7
C3 C2 H2A 125.7
C2 C3 C4 107.1(13)
C2 C3 H3A 126.5
C4 C3 H3A 126.5
N1 C4 C5 122.2(11)
N1 C4 C3 107.4(10)
C5 C4 C3 130.3(11)
C6 C5 C4 120.7(11)
C6 C5 C20 117.8(12)
C4 C5 C20 121.5(12)
C5 C6 N2 127.2(12)
C5 C6 C7 127.2(13)
N2 C6 C7 105.2(11)
C8 C7 C6 110.5(13)
C8 C7 H7A 124.8
C6 C7 H7A 124.8
C7 C8 C9 107.4(12)
C7 C8 H8A 126.3
C9 C8 H8A 126.3
N2 C9 C10 126.9(13)
N2 C9 C8 106.6(11)
C10 C9 C8 126.4(13)
C9 C10 C11 122.5(12)
C9 C10 C26 118.8(12)
C11 C10 C26 118.7(12)
N3 C11 C12 110.2(11)
N3 C11 C10 123.8(11)
C12 C11 C10 125.9(11)
C13 C12 C11 107.0(14)
C13 C12 H12A 126.5
C11 C12 H12A 126.5
C12 C13 C14 107.6(14)
C12 C13 H13A 126.2
C14 C13 H13A 126.2
N3 C14 C13 109.3(10)
N3 C14 C15 126.3(11)
C13 C14 C15 124.3(11)
C16 C15 C14 121.0(11)
C16 C15 C32 118.7(12)
C14 C15 C32 120.3(12)
N4 C16 C15 121.4(13)
N4 C16 C17 104.5(12)
C15 C16 C17 133.8(13)
C18 C17 C16 111.1(13)
C18 C17 H17A 124.5
C16 C17 H17A 124.5
C17 C18 C19 105.5(13)
C17 C18 H18A 127.3
C19 C18 H18A 127.3
N4 C19 C18 109.1(13)
N4 C19 C1 111.9(12)
C18 C19 C1 139.0(13)
C21 C20 C25 117.0(11)
C21 C20 C5 122.1(9)
C25 C20 C5 120.9(9)
C22 C21 C20 120.4(12)
C22 C21 H21A 119.8
C20 C21 H21A 119.8
C21 C22 C23 122.3(14)
C21 C22 H22A 118.8
C23 C22 H22A 118.8
C24 C23 C22 117.3(15)
C24 C23 C38 120.2(15)
C22 C23 C38 122.5(15)
C25 C24 C23 121.3(15)
C25 C24 H24A 119.4
C23 C24 H24A 119.4
C24 C25 C20 121.7(13)
C24 C25 H25A 119.2
C20 C25 H25A 119.2
C27 C26 C31 117.7(11)
C27 C26 C10 121.2(9)
C31 C26 C10 121.1(9)
C28 C27 C26 121.2(12)
C28 C27 H27A 119.4
C26 C27 H27A 119.4
C29 C28 C27 120.2(14)
C29 C28 H28A 119.9
C27 C28 H28A 119.9
C28 C29 C30 120.4(15)
C28 C29 C39 120.2(15)
C30 C29 C39 119.3(16)
C29 C30 C31 120.3(15)
C29 C30 H30A 119.8
C31 C30 H30A 119.8
C30 C31 C26 120.1(13)
C30 C31 H31A 119.9
C26 C31 H31A 119.9
C33 C32 C37 118.0(11)
C33 C32 C15 121.3(9)
C37 C32 C15 120.8(9)
C32 C33 C34 120.4(12)
C32 C33 H33A 119.8
C34 C33 H33A 119.8
C35 C34 C33 118.3(15)
C35 C34 H34A 120.8
C33 C34 H34A 120.8
C36 C35 C34 122.5(15)
C36 C35 C40 119.9(15)
C34 C35 C40 117.6(16)
C35 C36 C37 118.8(14)
C35 C36 H36A 120.6
C37 C36 H36A 120.6
C36 C37 C32 122.0(12)
C36 C37 H37A 119.0
C32 C37 H37A 119.0
F3 C38 F1 105.8(14)
F3 C38 F2 105.6(14)
F1 C38 F2 103.1(14)
F3 C38 C23 114.4(14)
F1 C38 C23 114.1(14)
F2 C38 C23 112.9(14)
F5 C39 F6 104.2(14)
F5 C39 F4 103.7(14)
F6 C39 F4 101.5(13)
F5 C39 C29 115.7(15)
F6 C39 C29 115.7(14)
F4 C39 C29 114.3(14)
F7 C40 F9 104.8(13)
F7 C40 F8 105.7(14)
F9 C40 F8 103.8(13)
F7 C40 C35 113.8(14)
F9 C40 C35 112.9(15)
F8 C40 C35 114.7(14)

loop_
_geom_bond_atom_site_label_1
_geom_bond_atom_site_label_2
_geom_bond_distance
Ru1 N5 1.615(10)
Ru1 N1 1.917(9)
Ru1 N3 1.921(9)
Ru1 N4 1.966(11)
Ru1 N2 1.991(10)
N1 C4 1.384(9)
N1 C1 1.392(9)
N2 C9 1.377(9)
N2 C6 1.379(9)
N3 C11 1.389(9)
N3 C14 1.399(9)
N4 C19 1.377(9)
N4 C16 1.379(9)
C1 C2 1.365(19)
C1 C19 1.451(19)
C2 C3 1.373(19)
C2 H2A 0.9500
C3 C4 1.431(19)
C3 H3A 0.9500
C4 C5 1.414(18)
C5 C6 1.368(17)
C5 C20 1.475(13)
C6 C7 1.425(19)
C7 C8 1.331(18)
C7 H7A 0.9500
C8 C9 1.433(19)
C8 H8A 0.9500
C9 C10 1.397(18)
C10 C11 1.430(18)
C10 C26 1.473(13)
C11 C12 1.411(19)
C12 C13 1.38(2)
C12 H12A 0.9500
C13 C14 1.415(19)
C13 H13A 0.9500
C14 C15 1.417(18)
C15 C16 1.390(18)
C15 C32 1.470(13)
C16 C17 1.42(2)
C17 C18 1.372(19)
C17 H17A 0.9500
C18 C19 1.396(19)
C18 H18A 0.9500
C20 C21 1.394(10)
C20 C25 1.397(10)
C21 C22 1.363(19)
C21 H21A 0.9500
C22 C23 1.39(2)
C22 H22A 0.9500
C23 C24 1.38(2)
C23 C38 1.45(2)
C24 C25 1.362(19)
C24 H24A 0.9500
C25 H25A 0.9500
C26 C27 1.392(10)
C26 C31 1.395(10)
C27 C28 1.375(18)
C27 H27A 0.9500
C28 C29 1.36(2)
C28 H28A 0.9500
C29 C30 1.37(2)
C29 C39 1.45(2)
C30 C31 1.39(2)
C30 H30A 0.9500
C31 H31A 0.9500
C32 C33 1.394(10)
C32 C37 1.396(10)
C33 C34 1.41(2)
C33 H33A 0.9500
C34 C35 1.37(2)
C34 H34A 0.9500
C35 C36 1.36(2)
C35 C40 1.50(2)
C36 C37 1.374(19)
C36 H36A 0.9500
C37 H37A 0.9500
C38 F3 1.302(17)
C38 F1 1.331(17)
C38 F2 1.342(17)
C39 F5 1.316(18)
C39 F6 1.338(17)
C39 F4 1.357(17)
C40 F7 1.333(18)
C40 F9 1.334(18)
C40 F8 1.342(18)

loop_
_geom_torsion_atom_site_label_1
_geom_torsion_atom_site_label_2
_geom_torsion_atom_site_label_3
_geom_torsion_atom_site_label_4
_geom_torsion
C4 N1 C1 C2 -6.5(15)
Ru1 N1 C1 C2 171.2(9)
C4 N1 C1 C19 176.5(11)
Ru1 N1 C1 C19 -5.7(15)
N1 C1 C2 C3 2.9(16)
C19 C1 C2 C3 178.2(17)
C1 C2 C3 C4 1.8(15)
C1 N1 C4 C5 -174.2(12)
Ru1 N1 C4 C5 8(2)
C1 N1 C4 C3 7.5(14)
Ru1 N1 C4 C3 -170.0(9)
C2 C3 C4 N1 -5.9(15)
C2 C3 C4 C5 176.0(14)
N1 C4 C5 C6 13.0(19)
C3 C4 C5 C6 -169.1(13)
N1 C4 C5 C20 -167.5(11)
C3 C4 C5 C20 10(2)
C4 C5 C6 N2 -7(2)
C20 C5 C6 N2 173.2(11)
C4 C5 C6 C7 163.9(13)
C20 C5 C6 C7 -15.7(19)
C9 N2 C6 C5 174.9(12)
Ru1 N2 C6 C5 -18.2(19)
C9 N2 C6 C7 2.2(14)
Ru1 N2 C6 C7 169.1(8)
C5 C6 C7 C8 -173.2(13)
N2 C6 C7 C8 -0.5(15)
C6 C7 C8 C9 -1.3(16)
C6 N2 C9 C10 -179.1(12)
Ru1 N2 C9 C10 13.8(18)
C6 N2 C9 C8 -3.0(14)
Ru1 N2 C9 C8 -170.1(8)
C7 C8 C9 N2 2.6(15)
C7 C8 C9 C10 178.8(13)
N2 C9 C10 C11 0(2)
C8 C9 C10 C11 -175.0(13)
N2 C9 C10 C26 -178.5(11)
C8 C9 C10 C26 6.1(19)
C14 N3 C11 C12 -6.9(15)
Ru1 N3 C11 C12 158.7(10)
C14 N3 C11 C10 176.0(12)
Ru1 N3 C11 C10 -18.4(19)
C9 C10 C11 N3 1(2)
C26 C10 C11 N3 -179.7(11)
C9 C10 C11 C12 -175.3(13)
C26 C10 C11 C12 3.6(19)
N3 C11 C12 C13 4.9(16)
C10 C11 C12 C13 -178.1(13)
C11 C12 C13 C14 -0.8(16)
C11 N3 C14 C13 6.4(14)
Ru1 N3 C14 C13 -159.3(9)
C11 N3 C14 C15 -176.8(12)
Ru1 N3 C14 C15 17.5(19)
C12 C13 C14 N3 -3.6(15)
C12 C13 C14 C15 179.5(12)
N3 C14 C15 C16 5(2)
C13 C14 C15 C16 -178.3(12)
N3 C14 C15 C32 -174.9(11)
C13 C14 C15 C32 1.5(19)
C19 N4 C16 C15 172.8(11)
Ru1 N4 C16 C15 -17.9(18)
C19 N4 C16 C17 -1.6(14)
Ru1 N4 C16 C17 167.7(9)
C14 C15 C16 N4 -5.3(18)
C32 C15 C16 N4 174.9(11)
C14 C15 C16 C17 167.1(14)
C32 C15 C16 C17 -13(2)
N4 C16 C17 C18 1.4(15)
C15 C16 C17 C18 -172.0(14)
C16 C17 C18 C19 -0.6(15)
C16 N4 C19 C18 1.3(14)
Ru1 N4 C19 C18 -169.5(9)
C16 N4 C19 C1 -176.9(11)
Ru1 N4 C19 C1 12.4(14)
C17 C18 C19 N4 -0.4(15)
C17 C18 C19 C1 177.0(16)
C2 C1 C19 N4 -179.6(17)
N1 C1 C19 N4 -4.3(15)
C2 C1 C19 C18 3(3)
N1 C1 C19 C18 178.4(15)
C6 C5 C20 C21 122.2(14)
C4 C5 C20 C21 -57.4(19)
C6 C5 C20 C25 -58.1(18)
C4 C5 C20 C25 122.4(15)
C25 C20 C21 C22 3(2)
C5 C20 C21 C22 -177.5(13)
C20 C21 C22 C23 -1(2)
C21 C22 C23 C24 -1(2)
C21 C22 C23 C38 175.5(14)
C22 C23 C24 C25 2(2)
C38 C23 C24 C25 -175.1(15)
C23 C24 C25 C20 0(2)
C21 C20 C25 C24 -2(2)
C5 C20 C25 C24 177.9(14)
C9 C10 C26 C27 60.5(18)
C11 C10 C26 C27 -118.4(15)
C9 C10 C26 C31 -118.0(15)
C11 C10 C26 C31 63.0(18)
C31 C26 C27 C28 2(2)
C10 C26 C27 C28 -176.6(14)
C26 C27 C28 C29 1(2)
C27 C28 C29 C30 -2(2)
C27 C28 C29 C39 179.1(14)
C28 C29 C30 C31 1(2)
C39 C29 C30 C31 179.8(15)
C29 C30 C31 C26 2(2)
C27 C26 C31 C30 -3(2)
C10 C26 C31 C30 175.5(14)
C16 C15 C32 C33 126.4(14)
C14 C15 C32 C33 -53.4(19)
C16 C15 C32 C37 -52.9(18)
C14 C15 C32 C37 127.3(14)
C37 C32 C33 C34 -1(2)
C15 C32 C33 C34 179.6(13)
C32 C33 C34 C35 1(2)
C33 C34 C35 C36 0(2)
C33 C34 C35 C40 179.3(14)
C34 C35 C36 C37 0(2)
C40 C35 C36 C37 -179.5(14)
C35 C36 C37 C32 0(2)
C33 C32 C37 C36 1(2)
C15 C32 C37 C36 -179.9(14)
C24 C23 C38 F3 73.6(19)
C22 C23 C38 F3 -102.9(18)
C24 C23 C38 F1 -164.4(14)
C22 C23 C38 F1 19(2)
C24 C23 C38 F2 -47(2)
C22 C23 C38 F2 136.3(15)
C28 C29 C39 F5 -27(2)
C30 C29 C39 F5 154.5(15)
C28 C29 C39 F6 95.2(18)
C30 C29 C39 F6 -83.3(19)
C28 C29 C39 F4 -147.5(15)
C30 C29 C39 F4 34(2)
C36 C35 C40 F7 -138.6(15)
C34 C35 C40 F7 42(2)
C36 C35 C40 F9 102.1(18)
C34 C35 C40 F9 -77.4(19)
C36 C35 C40 F8 -17(2)
C34 C35 C40 F8 163.9(14)
